data_2002426
loop_
_publ_author_name
'Mevs, H'
'Mueller-Buschbaum, Hk'

_publ_section_title
;
Neue Oxometallate vom Ba Cu Sm2 O5 -Typ: Ba Co Ho2 O5, Ba Co Yb2 O5 und
vom Ba Ni Ln2 O5 -Typ: Ba Co Er2 O5
;
_journal_name_full
;
Zeitschrift fuer Anorganische und Allgemeine Chemie
;
_journal_page_first 172
_journal_page_last 176
_journal_volume 574
_journal_year 1989
_chemical_formula_structural 'Ba Co Ho2 O5'
_chemical_formula_sum 'Ba Co Ho2 O5'
_chemical_name_systematic 'Barium cobalt diholmium oxide'
_space_group_IT_number 62
_symmetry_cell_setting orthorhombic
_symmetry_Int_Tables_number 62
_symmetry_space_group_name_Hall '-P 2ac 2n'
_symmetry_space_group_name_H-M 'P n m a'
_cell_angle_alpha 90
_cell_angle_beta 90
_cell_angle_gamma 90
_cell_formula_units_Z 4
_cell_length_a 12.267(8)
_cell_length_b 5.714(2)
_cell_length_c 7.064(2)
_cell_volume 495.1
_refine_ls_R_factor_all 0.076
_cod_database_code 2002426

loop_
_symmetry_equiv_pos_as_xyz
x,y,z
1/2+x,1/2-y,1/2-z
-x,1/2+y,-z
1/2-x,-y,1/2+z
-x,-y,-z
1/2-x,1/2+y,1/2+z
x,1/2-y,z
1/2+x,y,1/2-z

loop_
_atom_site_label
_atom_site_type_symbol
_atom_site_symmetry_multiplicity
_atom_site_Wyckoff_symbol
_atom_site_fract_x
_atom_site_fract_y
_atom_site_fract_z
_atom_site_occupancy
_atom_site_attached_hydrogens
_atom_site_calc_flag
Ba1 Ba2+ 4 c 0.9012(3) 0.25 0.9255(5) 1. 0 d
Ho1 Ho3+ 4 c 0.2914(2) 0.25 0.1206(4) 1. 0 d
Ho2 Ho3+ 4 c 0.0744(2) 0.25 0.3991(4) 1. 0 d
Co1 Co2+ 4 c 0.6536(2) 0.25 0.6972(13) 1. 0 d
O1 O2- 8 d 0.434(3) 0.993(6) 0.169(4) 1. 0 d
O2 O2- 8 d 0.223(3) 0.497(7) 0.362(5) 1. 0 d
O3 O2- 4 c 0.101(5) 0.25 0.067(8) 1. 0 d

loop_
_atom_type_symbol
_atom_type_oxidation_number
Ba2+ 2.000
Ho3+ 3.000
Co2+ 2.000
O2- -2.000
